data_7036222
loop_
_publ_author_name
'Nayak, Dipak Kumar'
'Baishya, Rinku'
'Natarajan, Ramalingam'
'Sen, Tuhinadri'
'Debnath, Mita Chatterjee'

_publ_section_title
;
 Tricarbonyl (99m)Tc(i) and Re(i)-thiosemicarbazone complexes: synthesis,
 characterization and biological evaluation for targeting bacterial
 infection.
;
_journal_issue 36
_journal_name_full 'Dalton transactions (Cambridge, England : 2003)'
_journal_page_first 16136
_journal_page_last 16148
_journal_paper_doi 10.1039/c5dt02264a
_journal_volume 44
_journal_year 2015
_chemical_formula_moiety 'C20 H14 N8 O12 Re2 S2, C3 H6 O, C1.5 O0.5'
_chemical_formula_sum 'C25 H23 N8 O14 Re2 S2'
_chemical_formula_weight 1096.03
_space_group_crystal_system triclinic
_space_group_IT_number 2
_space_group_name_Hall '-P 1'
_space_group_name_H-M_alt 'P -1'
_symmetry_space_group_name_Hall '-P 1'
_symmetry_space_group_name_H-M 'P -1'
_atom_sites_solution_hydrogens geom
_atom_sites_solution_primary direct
_audit_creation_date 2015-02-02
_audit_creation_method
;
Olex2 1.2
(compiled 2014.07.22 svn.r2960 for OlexSys, GUI svn.r4862)
;
_audit_update_record
;
2015-05-23 deposited with the CCDC.
2015-08-05 downloaded from the CCDC.
;
_cell_angle_alpha 94.160(9)
_cell_angle_beta 101.027(9)
_cell_angle_gamma 110.970(8)
_cell_formula_units_Z 2
_cell_length_a 10.154(4)
_cell_length_b 10.283(4)
_cell_length_c 18.591(8)
_cell_measurement_reflns_used 3456
_cell_measurement_temperature 293(2)
_cell_measurement_theta_max 0.00
_cell_measurement_theta_min 0.00
_cell_volume 1757.9(12)
_computing_molecular_graphics 'Olex2 (Dolomanov et al., 2009)'
_computing_publication_material 'Olex2 (Dolomanov et al., 2009)'
_computing_structure_refinement 'ShelXL (Sheldrick, 2008)'
_computing_structure_solution 'ShelXS (Sheldrick, 2008)'
_diffrn_ambient_temperature 293.15
_diffrn_measured_fraction_theta_full 0.998
_diffrn_measured_fraction_theta_max 0.998
_diffrn_measurement_device_type 'CCD area detector'
_diffrn_measurement_method 'phi and omega scans'
_diffrn_radiation_monochromator graphite
_diffrn_radiation_type MoK\a
_diffrn_radiation_wavelength 0.71073
_diffrn_reflns_av_R_equivalents 0.0376
_diffrn_reflns_av_unetI/netI 0.0470
_diffrn_reflns_laue_measured_fraction_full 0.998
_diffrn_reflns_laue_measured_fraction_max 0.998
_diffrn_reflns_limit_h_max 12
_diffrn_reflns_limit_h_min -12
_diffrn_reflns_limit_k_max 12
_diffrn_reflns_limit_k_min -11
_diffrn_reflns_limit_l_max 22
_diffrn_reflns_limit_l_min -22
_diffrn_reflns_number 16540
_diffrn_reflns_point_group_measured_fraction_full 0.998
_diffrn_reflns_point_group_measured_fraction_max 0.998
_diffrn_reflns_theta_full 24.999
_diffrn_reflns_theta_max 24.999
_diffrn_reflns_theta_min 2.147
_exptl_absorpt_coefficient_mu 7.074
_exptl_absorpt_correction_T_max 1
_exptl_absorpt_correction_T_min 0.005226
_exptl_absorpt_correction_type multi-scan
_exptl_absorpt_process_details
;
SADABS-2004/1 (Bruker,2004) was used for absorption correction.
R(int) was 0.6117 before and 0.0815 after correction.
The Ratio of minimum to maximum transmission is 0.0052.
The \l/2 correction factor is 0.0015.
;
_exptl_crystal_colour red
_exptl_crystal_colour_primary red
_exptl_crystal_density_diffrn 2.071
_exptl_crystal_description block
_exptl_crystal_F_000 1046
_exptl_crystal_size_max 0.22
_exptl_crystal_size_mid 0.17
_exptl_crystal_size_min 0.12
_refine_diff_density_max 0.568
_refine_diff_density_min -0.744
_refine_diff_density_rms 0.115
_refine_ls_extinction_method none
_refine_ls_goodness_of_fit_ref 1.045
_refine_ls_hydrogen_treatment constr
_refine_ls_matrix_type full
_refine_ls_number_parameters 464
_refine_ls_number_reflns 6163
_refine_ls_number_restraints 1
_refine_ls_restrained_S_all 1.046
_refine_ls_R_factor_all 0.0440
_refine_ls_R_factor_gt 0.0284
_refine_ls_shift/su_max 0.001
_refine_ls_shift/su_mean 0.000
_refine_ls_structure_factor_coef Fsqd
_refine_ls_weighting_details 'w=1/[\s^2^(Fo^2^)+(0.0199P)^2^] where P=(Fo^2^+2Fc^2^)/3'
_refine_ls_weighting_scheme calc
_refine_ls_wR_factor_gt 0.0555
_refine_ls_wR_factor_ref 0.0602
_reflns_Friedel_coverage 0.000
_reflns_number_gt 4799
_reflns_number_total 6163
_reflns_threshold_expression 'I > 2\s(I)'
_cod_data_source_file c5dt02264a2.cif
_cod_data_source_block pmdipak060112_0m
_cod_depositor_comments 'Adding full bibliography for 7036222--7036227.cif.'
_cod_database_code 7036222
_shelx_space_group_comment
;
The symmetry employed for this shelxl refinement is uniquely defined
by the following loop, which should always be used as a source of
symmetry information in preference to the above space-group names.
They are only intended as comments.
;
_olex2_refinement_description
;
1. Fixed Uiso
 At 1.2 times of:
  All C(H) groups, All N(H) groups
 At 1.5 times of:
  All C(H,H,H) groups
2. Restrained distances
 C25-C24
 1.54 with sigma of 0.02
3. Others
 Fixed Sof: O14(0.5) C24(0.5)
4.a Aromatic/amide H refined with riding coordinates:
 N1(H1), N5(H5), C5(H5A), C7(H7), C8(H8), C15(H15), C17(H17), C18(H18)
4.b Idealised Me refined as rotating group:
 C10(H10A,H10B,H10C), C20(H20A,H20B,H20C), C21(H21A,H21B,H21C), C23(H23A,H23B,
 H23C)
;
_shelx_shelxl_version_number 2014/7
_olex2_submission_special_instructions 'No special instructions were received'

loop_
_space_group_symop_operation_xyz
'x, y, z'
'-x, -y, -z'

loop_
_atom_site_label
_atom_site_type_symbol
_atom_site_fract_x
_atom_site_fract_y
_atom_site_fract_z
_atom_site_U_iso_or_equiv
_atom_site_adp_type
_atom_site_occupancy
_atom_site_site_symmetry_order
_atom_site_calc_flag
_atom_site_refinement_flags_posn
_atom_site_refinement_flags_occupancy
Re1 Re 0.74210(2) -0.04526(2) 0.19509(2) 0.03534(8) Uani 1 1 d . .
Re2 Re 0.37033(2) -0.04534(2) 0.13856(2) 0.03440(8) Uani 1 1 d . .
S1 S 0.51914(15) -0.12378(14) 0.23979(8) 0.0354(3) Uani 1 1 d . .
S2 S 0.60585(16) 0.07114(15) 0.10849(8) 0.0366(3) Uani 1 1 d . .
O1 O 0.6357(5) -0.2976(5) 0.0712(3) 0.0729(15) Uani 1 1 d . .
O2 O 1.0301(5) 0.0841(5) 0.1499(3) 0.0713(15) Uani 1 1 d . .
O3 O 0.8694(6) -0.2133(5) 0.2948(3) 0.0743(15) Uani 1 1 d . .
O4 O 1.0412(4) 0.4836(4) 0.3319(2) 0.0434(10) Uani 1 1 d . .
O5 O 1.2463(6) 0.7234(5) 0.3387(3) 0.0854(17) Uani 1 1 d . .
O6 O 1.1739(5) 0.8248(5) 0.4218(3) 0.0765(15) Uani 1 1 d . .
O7 O 0.1929(5) 0.0406(5) 0.0124(3) 0.0709(14) Uani 1 1 d . .
O8 O 0.2983(5) -0.3176(5) 0.0348(3) 0.0685(14) Uani 1 1 d . .
O9 O 0.0960(5) -0.1816(5) 0.1939(3) 0.0773(16) Uani 1 1 d . .
O10 O 0.3412(4) 0.3306(5) 0.3462(2) 0.0524(11) Uani 1 1 d . .
O11 O 0.3823(8) 0.6039(7) 0.4780(3) 0.117(2) Uani 1 1 d . .
O12 O 0.2260(8) 0.3929(9) 0.4508(4) 0.116(3) Uani 1 1 d . .
O13 O 1.0273(8) 0.3883(9) 0.1101(5) 0.154(3) Uani 1 1 d . .
N1 N 0.4887(5) 0.0008(5) 0.3611(3) 0.0416(12) Uani 1 1 d . .
H1 H 0.4101 -0.0731 0.3528 0.050 Uiso 1 1 calc R .
N2 N 0.6989(5) 0.1240(4) 0.3301(2) 0.0341(11) Uani 1 1 d . .
N3 N 0.7874(4) 0.1292(4) 0.2818(2) 0.0327(11) Uani 1 1 d . .
N4 N 1.1644(6) 0.7230(6) 0.3791(3) 0.0592(16) Uani 1 1 d . .
N5 N 0.7586(5) 0.3442(5) 0.1451(3) 0.0492(13) Uani 1 1 d . .
H5 H 0.8131 0.3233 0.1200 0.059 Uiso 1 1 calc R .
N6 N 0.5644(5) 0.2747(5) 0.1955(2) 0.0370(11) Uani 1 1 d . .
N7 N 0.4448(5) 0.1642(5) 0.2038(2) 0.0353(11) Uani 1 1 d . .
N8 N 0.3302(9) 0.4874(9) 0.4418(4) 0.077(2) Uani 1 1 d . .
C1 C 0.6778(7) -0.2016(7) 0.1159(4) 0.0498(17) Uani 1 1 d . .
C2 C 0.9210(7) 0.0349(7) 0.1655(4) 0.0500(17) Uani 1 1 d . .
C3 C 0.8248(7) -0.1465(6) 0.2581(4) 0.0467(16) Uani 1 1 d . .
C4 C 0.5772(6) 0.0127(5) 0.3157(3) 0.0347(13) Uani 1 1 d . .
C5 C 0.8948(6) 0.2481(6) 0.2915(3) 0.0375(14) Uani 1 1 d . .
H5A H 0.9617 0.2539 0.2627 0.045 Uiso 1 1 calc R .
C6 C 0.9226(5) 0.3716(6) 0.3411(3) 0.0349(14) Uani 1 1 d . .
C7 C 0.8644(6) 0.4160(6) 0.3932(3) 0.0425(15) Uani 1 1 d . .
H7 H 0.7853 0.3609 0.4103 0.051 Uiso 1 1 calc R .
C8 C 0.9462(6) 0.5610(6) 0.4166(4) 0.0487(16) Uani 1 1 d . .
H8 H 0.9319 0.6212 0.4513 0.058 Uiso 1 1 calc R .
C9 C 1.0483(6) 0.5933(6) 0.3781(3) 0.0456(16) Uani 1 1 d . .
C10 C 0.5191(7) 0.1076(7) 0.4243(3) 0.0502(16) Uani 1 1 d . .
H10A H 0.6078 0.1179 0.4580 0.075 Uiso 1 1 calc GR .
H10B H 0.4410 0.0796 0.4492 0.075 Uiso 1 1 calc GR .
H10C H 0.5284 0.1959 0.4075 0.075 Uiso 1 1 calc GR .
C11 C 0.2623(7) 0.0121(6) 0.0593(4) 0.0435(15) Uani 1 1 d . .
C12 C 0.3238(6) -0.2168(7) 0.0751(3) 0.0446(15) Uani 1 1 d . .
C13 C 0.1991(7) -0.1306(6) 0.1723(4) 0.0477(16) Uani 1 1 d . .
C14 C 0.6415(6) 0.2424(6) 0.1547(3) 0.0357(13) Uani 1 1 d . .
C15 C 0.3822(6) 0.1970(6) 0.2524(3) 0.0393(14) Uani 1 1 d . .
H15 H 0.3001 0.1258 0.2594 0.047 Uiso 1 1 calc R .
C16 C 0.4260(6) 0.3315(7) 0.2966(3) 0.0421(15) Uani 1 1 d . .
C17 C 0.5300(7) 0.4617(7) 0.3055(4) 0.0562(18) Uani 1 1 d . .
H17 H 0.6016 0.4910 0.2790 0.067 Uiso 1 1 calc R .
C18 C 0.5092(9) 0.5449(8) 0.3628(4) 0.067(2) Uani 1 1 d . .
H18 H 0.5640 0.6393 0.3818 0.080 Uiso 1 1 calc R .
C19 C 0.3950(8) 0.4601(8) 0.3838(4) 0.0600(19) Uani 1 1 d . .
C20 C 0.7971(7) 0.4905(6) 0.1761(4) 0.063(2) Uani 1 1 d . .
H20A H 0.7209 0.5211 0.1556 0.095 Uiso 1 1 calc GR .
H20B H 0.8856 0.5482 0.1642 0.095 Uiso 1 1 calc GR .
H20C H 0.8103 0.4989 0.2290 0.095 Uiso 1 1 calc GR .
C21 C 1.2680(11) 0.4119(12) 0.1232(7) 0.174(6) Uani 1 1 d . .
H21A H 1.2857 0.4550 0.1735 0.260 Uiso 1 1 calc GR .
H21B H 1.3327 0.4747 0.0981 0.260 Uiso 1 1 calc GR .
H21C H 1.2841 0.3254 0.1229 0.260 Uiso 1 1 calc GR .
C22 C 1.1218(9) 0.3832(9) 0.0860(6) 0.079(2) Uani 1 1 d . .
C23 C 1.0857(10) 0.3330(10) 0.0049(6) 0.117(3) Uani 1 1 d . .
H23A H 1.0777 0.2370 -0.0033 0.175 Uiso 1 1 calc GR .
H23B H 1.1609 0.3908 -0.0165 0.175 Uiso 1 1 calc GR .
H23C H 0.9952 0.3390 -0.0178 0.175 Uiso 1 1 calc GR .
C25 C 1.0126(19) 0.0702(14) 0.4445(6) 0.172(6) Uani 1 1 d D .
O14 O 0.7772(19) -0.1310(15) 0.4571(9) 0.155(6) Uani 0.5 1 d . P
C24 C 0.910(2) -0.046(2) 0.4833(11) 0.131(10) Uani 0.5 1 d D P

loop_
_atom_site_aniso_label
_atom_site_aniso_U_11
_atom_site_aniso_U_22
_atom_site_aniso_U_33
_atom_site_aniso_U_23
_atom_site_aniso_U_13
_atom_site_aniso_U_12
Re1 0.03670(14) 0.02934(14) 0.04128(16) 0.00453(11) 0.01103(11) 0.01325(11)
Re2 0.03456(14) 0.02889(14) 0.03646(15) 0.00121(10) 0.00699(11) 0.00958(11)
S1 0.0380(8) 0.0234(7) 0.0388(8) 0.0026(6) 0.0078(7) 0.0055(6)
S2 0.0433(9) 0.0328(8) 0.0361(8) 0.0041(6) 0.0133(7) 0.0153(7)
O1 0.094(4) 0.048(3) 0.072(4) -0.015(3) 0.013(3) 0.030(3)
O2 0.047(3) 0.081(4) 0.096(4) 0.025(3) 0.032(3) 0.027(3)
O3 0.095(4) 0.075(4) 0.074(4) 0.024(3) 0.018(3) 0.055(3)
O4 0.038(2) 0.032(2) 0.048(3) 0.0033(19) 0.0132(19) -0.0023(19)
O5 0.074(4) 0.053(3) 0.101(4) 0.001(3) 0.040(3) -0.016(3)
O6 0.070(3) 0.043(3) 0.089(4) -0.010(3) 0.003(3) 0.001(3)
O7 0.081(4) 0.088(4) 0.055(3) 0.017(3) 0.006(3) 0.050(3)
O8 0.083(3) 0.046(3) 0.060(3) -0.016(2) 0.000(3) 0.018(3)
O9 0.060(3) 0.068(4) 0.108(4) 0.028(3) 0.044(3) 0.015(3)
O10 0.054(3) 0.062(3) 0.046(3) -0.003(2) 0.014(2) 0.028(2)
O11 0.157(6) 0.117(6) 0.084(4) -0.041(4) 0.017(4) 0.076(5)
O12 0.100(5) 0.172(8) 0.087(5) -0.022(5) 0.037(4) 0.064(5)
O13 0.131(6) 0.161(7) 0.220(9) 0.051(6) 0.118(6) 0.069(6)
N1 0.039(3) 0.032(3) 0.047(3) 0.007(2) 0.021(2) 0.000(2)
N2 0.035(3) 0.027(3) 0.034(3) 0.002(2) 0.011(2) 0.003(2)
N3 0.029(2) 0.028(3) 0.038(3) 0.006(2) 0.010(2) 0.006(2)
N4 0.053(4) 0.030(3) 0.069(4) 0.002(3) 0.002(3) -0.007(3)
N5 0.057(3) 0.036(3) 0.056(3) 0.007(3) 0.026(3) 0.013(3)
N6 0.044(3) 0.028(3) 0.042(3) 0.005(2) 0.015(2) 0.013(2)
N7 0.037(3) 0.033(3) 0.034(3) 0.003(2) 0.011(2) 0.010(2)
N8 0.089(5) 0.109(7) 0.053(4) -0.011(4) 0.010(4) 0.067(5)
C1 0.052(4) 0.051(4) 0.060(4) 0.011(4) 0.019(3) 0.032(4)
C2 0.045(4) 0.044(4) 0.063(4) 0.010(3) 0.010(3) 0.021(3)
C3 0.055(4) 0.033(4) 0.055(4) 0.007(3) 0.013(3) 0.020(3)
C4 0.038(3) 0.021(3) 0.039(3) 0.008(2) 0.008(3) 0.005(3)
C5 0.029(3) 0.038(4) 0.044(4) 0.008(3) 0.010(3) 0.010(3)
C6 0.025(3) 0.028(3) 0.040(3) 0.006(3) 0.006(3) -0.003(2)
C7 0.040(3) 0.032(3) 0.050(4) 0.007(3) 0.017(3) 0.004(3)
C8 0.044(4) 0.032(3) 0.057(4) -0.008(3) 0.010(3) 0.003(3)
C9 0.041(4) 0.032(4) 0.049(4) 0.002(3) 0.008(3) -0.002(3)
C10 0.056(4) 0.054(4) 0.039(4) 0.005(3) 0.017(3) 0.016(3)
C11 0.050(4) 0.031(3) 0.051(4) 0.005(3) 0.014(3) 0.017(3)
C12 0.041(4) 0.044(4) 0.044(4) 0.006(3) 0.004(3) 0.014(3)
C13 0.046(4) 0.032(4) 0.061(4) 0.004(3) 0.011(3) 0.012(3)
C14 0.045(3) 0.027(3) 0.036(3) 0.010(3) 0.010(3) 0.013(3)
C15 0.042(3) 0.041(4) 0.035(3) 0.001(3) 0.013(3) 0.015(3)
C16 0.047(4) 0.050(4) 0.038(4) 0.006(3) 0.011(3) 0.028(3)
C17 0.066(5) 0.037(4) 0.066(5) -0.003(3) 0.019(4) 0.021(4)
C18 0.087(6) 0.046(5) 0.062(5) -0.017(4) 0.002(4) 0.032(4)
C19 0.069(5) 0.065(5) 0.053(5) -0.009(4) 0.011(4) 0.039(4)
C20 0.074(5) 0.023(3) 0.088(5) 0.009(3) 0.026(4) 0.009(3)
C21 0.097(8) 0.150(11) 0.218(14) 0.106(10) -0.048(8) 0.010(7)
C22 0.062(5) 0.072(6) 0.107(8) 0.042(5) 0.026(5) 0.022(5)
C23 0.118(8) 0.094(8) 0.148(11) 0.017(7) 0.038(8) 0.049(7)
C25 0.275(17) 0.109(10) 0.109(10) 0.009(8) -0.042(11) 0.091(11)
O14 0.184(16) 0.087(11) 0.156(15) 0.025(10) 0.018(12) 0.016(11)
C24 0.15(2) 0.084(16) 0.113(18) -0.077(13) -0.061(16) 0.060(15)

loop_
_atom_type_symbol
_atom_type_description
_atom_type_scat_dispersion_real
_atom_type_scat_dispersion_imag
_atom_type_scat_source
C C 0.0033 0.0016 'International Tables Vol C Tables 4.2.6.8 and 6.1.1.4'
H H 0.0000 0.0000 'International Tables Vol C Tables 4.2.6.8 and 6.1.1.4'
N N 0.0061 0.0033 'International Tables Vol C Tables 4.2.6.8 and 6.1.1.4'
O O 0.0106 0.0060 'International Tables Vol C Tables 4.2.6.8 and 6.1.1.4'
Re Re -1.0185 7.2310 'International Tables Vol C Tables 4.2.6.8 and 6.1.1.4'
S S 0.1246 0.1234 'International Tables Vol C Tables 4.2.6.8 and 6.1.1.4'

loop_
_geom_angle_atom_site_label_1
_geom_angle_atom_site_label_2
_geom_angle_atom_site_label_3
_geom_angle
_geom_angle_site_symmetry_1
_geom_angle_site_symmetry_3
S1 Re1 S2 83.08(5) . .
N3 Re1 S1 78.66(12) . .
N3 Re1 S2 87.47(12) . .
C1 Re1 S1 95.62(19) . .
C1 Re1 S2 87.87(19) . .
C1 Re1 N3 173.0(2) . .
C2 Re1 S1 174.11(19) . .
C2 Re1 S2 95.31(19) . .
C2 Re1 N3 95.6(2) . .
C2 Re1 C1 90.0(3) . .
C3 Re1 S1 92.28(19) . .
C3 Re1 S2 174.26(19) . .
C3 Re1 N3 94.9(2) . .
C3 Re1 C1 89.2(3) . .
C3 Re1 C2 89.6(3) . .
S2 Re2 S1 83.18(5) . .
N7 Re2 S1 91.09(12) . .
N7 Re2 S2 78.70(12) . .
C11 Re2 S1 177.62(18) . .
C11 Re2 S2 95.09(18) . .
C11 Re2 N7 90.2(2) . .
C12 Re2 S1 90.14(18) . .
C12 Re2 S2 94.32(18) . .
C12 Re2 N7 172.7(2) . .
C12 Re2 C11 88.4(2) . .
C13 Re2 S1 92.0(2) . .
C13 Re2 S2 174.01(19) . .
C13 Re2 N7 98.0(2) . .
C13 Re2 C11 89.9(3) . .
C13 Re2 C12 89.2(3) . .
Re1 S1 Re2 96.36(6) . .
C4 S1 Re1 97.02(19) . .
C4 S1 Re2 104.13(19) . .
Re2 S2 Re1 95.75(6) . .
C14 S2 Re1 108.03(18) . .
C14 S2 Re2 96.23(19) . .
C9 O4 C6 104.6(4) . .
C19 O10 C16 106.1(5) . .
C4 N1 H1 118.6 . .
C4 N1 C10 122.7(5) . .
C10 N1 H1 118.6 . .
C4 N2 N3 115.5(4) . .
N2 N3 Re1 122.5(3) . .
C5 N3 Re1 124.0(4) . .
C5 N3 N2 113.4(4) . .
O5 N4 O6 125.8(6) . .
O5 N4 C9 117.8(6) . .
O6 N4 C9 116.4(6) . .
C14 N5 H5 119.2 . .
C14 N5 C20 121.5(5) . .
C20 N5 H5 119.2 . .
C14 N6 N7 115.7(4) . .
N6 N7 Re2 122.1(3) . .
C15 N7 Re2 124.2(4) . .
C15 N7 N6 113.7(5) . .
O11 N8 C19 118.0(8) . .
O12 N8 O11 124.4(8) . .
O12 N8 C19 117.6(8) . .
O1 C1 Re1 176.7(6) . .
O2 C2 Re1 178.1(6) . .
O3 C3 Re1 176.8(6) . .
N1 C4 S1 116.4(4) . .
N2 C4 S1 125.5(4) . .
N2 C4 N1 118.1(5) . .
N3 C5 H5A 116.4 . .
N3 C5 C6 127.3(5) . .
C6 C5 H5A 116.4 . .
O4 C6 C5 111.3(5) . .
C7 C6 O4 109.4(5) . .
C7 C6 C5 139.3(5) . .
C6 C7 H7 126.4 . .
C6 C7 C8 107.2(5) . .
C8 C7 H7 126.4 . .
C7 C8 H8 127.4 . .
C9 C8 C7 105.1(5) . .
C9 C8 H8 127.4 . .
O4 C9 N4 115.3(5) . .
C8 C9 O4 113.7(5) . .
C8 C9 N4 131.0(6) . .
N1 C10 H10A 109.5 . .
N1 C10 H10B 109.5 . .
N1 C10 H10C 109.5 . .
H10A C10 H10B 109.5 . .
H10A C10 H10C 109.5 . .
H10B C10 H10C 109.5 . .
O7 C11 Re2 176.8(6) . .
O8 C12 Re2 177.4(6) . .
O9 C13 Re2 179.1(6) . .
N5 C14 S2 115.3(4) . .
N6 C14 S2 126.2(4) . .
N6 C14 N5 118.5(5) . .
N7 C15 H15 116.7 . .
N7 C15 C16 126.6(6) . .
C16 C15 H15 116.7 . .
O10 C16 C15 112.6(5) . .
C17 C16 O10 108.9(5) . .
C17 C16 C15 138.5(6) . .
C16 C17 H17 126.6 . .
C16 C17 C18 106.9(6) . .
C18 C17 H17 126.6 . .
C17 C18 H18 127.3 . .
C19 C18 C17 105.4(6) . .
C19 C18 H18 127.3 . .
O10 C19 N8 117.8(7) . .
C18 C19 O10 112.8(6) . .
C18 C19 N8 129.3(7) . .
N5 C20 H20A 109.5 . .
N5 C20 H20B 109.5 . .
N5 C20 H20C 109.5 . .
H20A C20 H20B 109.5 . .
H20A C20 H20C 109.5 . .
H20B C20 H20C 109.5 . .
H21A C21 H21B 109.5 . .
H21A C21 H21C 109.5 . .
H21B C21 H21C 109.5 . .
C22 C21 H21A 109.5 . .
C22 C21 H21B 109.5 . .
C22 C21 H21C 109.5 . .
O13 C22 C21 129.4(12) . .
O13 C22 C23 115.8(9) . .
C21 C22 C23 114.8(10) . .
C22 C23 H23A 109.5 . .
C22 C23 H23B 109.5 . .
C22 C23 H23C 109.5 . .
H23A C23 H23B 109.5 . .
H23A C23 H23C 109.5 . .
H23B C23 H23C 109.5 . .
C24 C25 C24 65.9(15) 2_756 .
C25 C24 C25 114.1(15) 2_756 .
C25 C24 C24 54.3(13) . 2_756
C25 C24 C24 59.8(12) 2_756 2_756
O14 C24 C25 129(2) . .
O14 C24 C25 117(2) . 2_756
O14 C24 C24 173(2) . 2_756

loop_
_geom_bond_atom_site_label_1
_geom_bond_atom_site_label_2
_geom_bond_distance
_geom_bond_site_symmetry_2
Re1 S1 2.4446(17) .
Re1 S2 2.5596(16) .
Re1 N3 2.175(4) .
Re1 C1 1.928(7) .
Re1 C2 1.912(7) .
Re1 C3 1.894(7) .
Re2 S1 2.5456(16) .
Re2 S2 2.4544(17) .
Re2 N7 2.188(4) .
Re2 C11 1.922(7) .
Re2 C12 1.900(6) .
Re2 C13 1.895(7) .
S1 C4 1.763(5) .
S2 C14 1.782(6) .
O1 C1 1.136(7) .
O2 C2 1.146(7) .
O3 C3 1.147(7) .
O4 C6 1.386(6) .
O4 C9 1.339(7) .
O5 N4 1.221(7) .
O6 N4 1.231(7) .
O7 C11 1.137(7) .
O8 C12 1.151(7) .
O9 C13 1.153(7) .
O10 C16 1.375(7) .
O10 C19 1.326(7) .
O11 N8 1.208(8) .
O12 N8 1.203(9) .
O13 C22 1.149(9) .
N1 H1 0.8600 .
N1 C4 1.328(6) .
N1 C10 1.454(7) .
N2 N3 1.379(6) .
N2 C4 1.314(6) .
N3 C5 1.286(6) .
N4 C9 1.425(7) .
N5 H5 0.8600 .
N5 C14 1.327(7) .
N5 C20 1.454(7) .
N6 N7 1.378(6) .
N6 C14 1.294(7) .
N7 C15 1.291(6) .
N8 C19 1.427(9) .
C5 H5A 0.9300 .
C5 C6 1.421(7) .
C6 C7 1.358(7) .
C7 H7 0.9300 .
C7 C8 1.409(7) .
C8 H8 0.9300 .
C8 C9 1.330(8) .
C10 H10A 0.9600 .
C10 H10B 0.9600 .
C10 H10C 0.9600 .
C15 H15 0.9300 .
C15 C16 1.428(8) .
C16 C17 1.351(8) .
C17 H17 0.9300 .
C17 C18 1.413(8) .
C18 H18 0.9300 .
C18 C19 1.324(10) .
C20 H20A 0.9600 .
C20 H20B 0.9600 .
C20 H20C 0.9600 .
C21 H21A 0.9600 .
C21 H21B 0.9600 .
C21 H21C 0.9600 .
C21 C22 1.426(11) .
C22 C23 1.489(12) .
C23 H23A 0.9600 .
C23 H23B 0.9600 .
C23 H23C 0.9600 .
C25 C24 1.50(2) 2_756
C25 C24 1.600(18) .
O14 C24 1.29(2) .
C24 C25 1.50(2) 2_756
C24 C24 1.69(4) 2_756

loop_
_geom_torsion_atom_site_label_1
_geom_torsion_atom_site_label_2
_geom_torsion_atom_site_label_3
_geom_torsion_atom_site_label_4
_geom_torsion
_geom_torsion_site_symmetry_1
_geom_torsion_site_symmetry_4
Re1 S1 C4 N1 -173.3(4) . .
Re1 S1 C4 N2 7.3(5) . .
Re1 S2 C14 N5 88.3(4) . .
Re1 S2 C14 N6 -92.0(5) . .
Re1 N3 C5 C6 172.6(4) . .
Re2 S1 C4 N1 88.3(4) . .
Re2 S1 C4 N2 -91.1(5) . .
Re2 S2 C14 N5 -173.6(4) . .
Re2 S2 C14 N6 6.2(5) . .
Re2 N7 C15 C16 179.9(4) . .
O4 C6 C7 C8 1.3(7) . .
O5 N4 C9 O4 -0.2(9) . .
O5 N4 C9 C8 178.3(7) . .
O6 N4 C9 O4 -179.2(5) . .
O6 N4 C9 C8 -0.7(10) . .
O10 C16 C17 C18 0.0(7) . .
O11 N8 C19 O10 177.3(6) . .
O11 N8 C19 C18 1.0(12) . .
O12 N8 C19 O10 -3.5(11) . .
O12 N8 C19 C18 -179.8(8) . .
N2 N3 C5 C6 -4.9(8) . .
N3 N2 C4 S1 -1.6(7) . .
N3 N2 C4 N1 178.9(4) . .
N3 C5 C6 O4 -174.6(5) . .
N3 C5 C6 C7 1.5(12) . .
N6 N7 C15 C16 -0.8(8) . .
N7 N6 C14 S2 0.7(7) . .
N7 N6 C14 N5 -179.5(5) . .
N7 C15 C16 O10 -176.7(5) . .
N7 C15 C16 C17 1.5(12) . .
C4 N2 N3 Re1 -6.9(6) . .
C4 N2 N3 C5 170.7(5) . .
C5 C6 C7 C8 -174.8(7) . .
C6 O4 C9 N4 179.5(5) . .
C6 O4 C9 C8 0.7(7) . .
C6 C7 C8 C9 -0.9(7) . .
C7 C8 C9 O4 0.1(7) . .
C7 C8 C9 N4 -178.5(6) . .
C9 O4 C6 C5 176.0(5) . .
C9 O4 C6 C7 -1.3(6) . .
C10 N1 C4 S1 -177.5(4) . .
C10 N1 C4 N2 2.0(8) . .
C14 N6 N7 Re2 -9.4(6) . .
C14 N6 N7 C15 171.2(5) . .
C15 C16 C17 C18 -178.2(7) . .
C16 O10 C19 N8 -177.4(6) . .
C16 O10 C19 C18 -0.5(8) . .
C16 C17 C18 C19 -0.3(8) . .
C17 C18 C19 O10 0.5(9) . .
C17 C18 C19 N8 177.0(7) . .
C19 O10 C16 C15 179.0(5) . .
C19 O10 C16 C17 0.3(7) . .
C20 N5 C14 S2 176.7(5) . .
C20 N5 C14 N6 -3.1(8) . .
C24 C25 C24 C25 0.002(2) 2_756 2_756
C24 C25 C24 O14 -172(3) 2_756 .
